data_2215224
loop_
_publ_author_name
'Li-Zhu Zhang'
'Xiao-Jun Peng'
'Shang Gao'
'Xiao-Qiang Chen'

_publ_section_title
;
 3',6'-Bis(diethylamino)-2-propylspiro[isoindoline-1,9'-xanthen]-3-one
;
_journal_coeditor_code NC2050
_journal_issue 9
_journal_name_full 'Acta Crystallographica Section E'
_journal_page_first o3677
_journal_page_last o3677
_journal_paper_doi 10.1107/S1600536807037221
_journal_volume 63
_journal_year 2007
_chemical_formula_iupac 'C31 H37 N3 O2'
_chemical_formula_moiety 'C31 H37 N3 O2'
_chemical_formula_sum 'C31 H37 N3 O2'
_chemical_formula_weight 483.64
_chemical_melting_point 482
_chemical_name_systematic
;
3',6'-Bis(diethylamino)-2-propylspiro[isoindoline-1,9'-xanthen]-3-one
;
_space_group_IT_number 2
_symmetry_cell_setting triclinic
_symmetry_space_group_name_Hall '-P 1'
_symmetry_space_group_name_H-M 'P -1'
_cell_angle_alpha 82.838(3)
_cell_angle_beta 64.605(2)
_cell_angle_gamma 65.588(2)
_cell_formula_units_Z 2
_cell_length_a 11.1697(4)
_cell_length_b 11.8605(4)
_cell_length_c 12.4512(4)
_cell_measurement_reflns_used 2231
_cell_measurement_temperature 273(2)
_cell_measurement_theta_max 22.85
_cell_measurement_theta_min 3.53
_cell_volume 1354.13(9)
_computing_cell_refinement 'SMART (Bruker, 1997)'
_computing_data_collection 'APEX2 (Bruker, 2005)'
_computing_data_reduction 'SAINT-Plus (Bruker, 2001)'
_computing_molecular_graphics 'SHELXTL (Bruker, 1997)'
_computing_publication_material SHELXTL
_computing_structure_refinement 'SHELXL97 (Sheldrick, 1997)'
_computing_structure_solution 'SHELXS97 (Sheldrick, 1997)'
_diffrn_ambient_temperature 273(2)
_diffrn_measured_fraction_theta_full 0.988
_diffrn_measured_fraction_theta_max 0.988
_diffrn_measurement_device_type 'Bruker APEXII CCD area-detector'
_diffrn_measurement_method '\f and \w'
_diffrn_radiation_monochromator graphite
_diffrn_radiation_source 'fine-focus sealed tube'
_diffrn_radiation_type MoK\a
_diffrn_radiation_wavelength 0.71073
_diffrn_reflns_av_R_equivalents 0.0271
_diffrn_reflns_av_sigmaI/netI 0.0412
_diffrn_reflns_limit_h_max 13
_diffrn_reflns_limit_h_min -13
_diffrn_reflns_limit_k_max 14
_diffrn_reflns_limit_k_min -13
_diffrn_reflns_limit_l_max 14
_diffrn_reflns_limit_l_min -14
_diffrn_reflns_number 9526
_diffrn_reflns_theta_full 25.00
_diffrn_reflns_theta_max 25.00
_diffrn_reflns_theta_min 2.70
_exptl_absorpt_coefficient_mu 0.074
_exptl_absorpt_correction_T_max 0.9853
_exptl_absorpt_correction_T_min 0.9603
_exptl_absorpt_correction_type multi-scan
_exptl_absorpt_process_details '(SADABS; Bruker, 1997)'
_exptl_crystal_colour white
_exptl_crystal_density_diffrn 1.186
_exptl_crystal_density_method 'not measured'
_exptl_crystal_description block
_exptl_crystal_F_000 520
_exptl_crystal_size_max 0.55
_exptl_crystal_size_mid 0.40
_exptl_crystal_size_min 0.20
_refine_diff_density_max 0.322
_refine_diff_density_min -0.242
_refine_ls_extinction_method none
_refine_ls_goodness_of_fit_all 1.066
_refine_ls_goodness_of_fit_ref 1.066
_refine_ls_hydrogen_treatment constr
_refine_ls_matrix_type full
_refine_ls_number_parameters 330
_refine_ls_number_reflns 4699
_refine_ls_number_restraints 0
_refine_ls_restrained_S_all 1.066
_refine_ls_R_factor_all 0.0967
_refine_ls_R_factor_gt 0.0610
_refine_ls_shift/su_max 0.000
_refine_ls_shift/su_mean 0.000
_refine_ls_structure_factor_coef Fsqd
_refine_ls_weighting_details 'calc w=1/[\s^2^(Fo^2^)+(0.1086P)^2^+0.0965P] where P=(Fo^2^+2Fc^2^)/3'
_refine_ls_weighting_scheme calc
_refine_ls_wR_factor_gt 0.1761
_refine_ls_wR_factor_ref 0.2006
_reflns_number_gt 2963
_reflns_number_total 4699
_reflns_threshold_expression I>2\s(I)
_cod_data_source_file nc2050.cif
_cod_data_source_block I
_cod_original_cell_volume 1354.13(8)
_cod_database_code 2215224
_cod_database_fobs_code 2215224

loop_
_symmetry_equiv_pos_as_xyz
'x, y, z'
'-x, -y, -z'

loop_
_atom_site_type_symbol
_atom_site_label
_atom_site_fract_x
_atom_site_fract_y
_atom_site_fract_z
_atom_site_U_iso_or_equiv
_atom_site_adp_type
_atom_site_calc_flag
_atom_site_refinement_flags
_atom_site_occupancy
O O2 0.6833(2) 0.94710(14) 0.39573(15) 0.0663(5) Uani d . 1
C C23 0.6694(2) 1.1572(2) 0.3635(2) 0.0504(6) Uani d . 1
C C12 0.6414(2) 1.0462(2) 0.2257(2) 0.0510(6) Uani d . 1
C C17 0.6604(2) 0.9467(2) 0.2956(2) 0.0519(6) Uani d . 1
N N1 0.5045(2) 1.27294(17) 0.26636(17) 0.0539(5) Uani d . 1
C C16 0.6599(3) 0.8367(2) 0.2691(2) 0.0578(6) Uani d . 1
H H16A 0.6742 0.7713 0.3182 0.069 Uiso calc R 1
O O1 0.4211(2) 1.44106(16) 0.16568(17) 0.0752(6) Uani d . 1
C C15 0.6385(2) 0.8222(2) 0.1706(2) 0.0572(6) Uani d . 1
C C18 0.6879(3) 1.0524(2) 0.4273(2) 0.0534(6) Uani d . 1
C C14 0.6199(3) 0.9239(2) 0.0986(3) 0.0647(7) Uani d . 1
H H14A 0.6069 0.9181 0.0309 0.078 Uiso calc R 1
C C11 0.6423(2) 1.16741(19) 0.2536(2) 0.0507(6) Uani d . 1
C C19 0.7147(3) 1.0421(2) 0.5268(2) 0.0620(7) Uani d . 1
H H19A 0.7286 0.9685 0.5654 0.074 Uiso calc R 1
C C1 0.7490(3) 1.2028(2) 0.1450(2) 0.0527(6) Uani d . 1
C C7 0.5201(3) 1.3512(2) 0.1766(2) 0.0556(6) Uani d . 1
C C13 0.6208(3) 1.0308(2) 0.1271(2) 0.0619(7) Uani d . 1
H H13A 0.6069 1.0965 0.0782 0.074 Uiso calc R 1
C C22 0.6769(3) 1.2555(2) 0.4076(2) 0.0638(7) Uani d . 1
H H22A 0.6643 1.3284 0.3678 0.077 Uiso calc R 1
N N3 0.6333(2) 0.71471(19) 0.1450(2) 0.0701(6) Uani d . 1
C C6 0.6758(3) 1.3061(2) 0.0986(2) 0.0533(6) Uani d . 1
C C5 0.7487(3) 1.3516(2) -0.0066(2) 0.0653(7) Uani d . 1
H H5A 0.6987 1.4194 -0.0391 0.078 Uiso calc R 1
C C21 0.7022(3) 1.2489(2) 0.5072(3) 0.0680(7) Uani d . 1
H H21A 0.7066 1.3168 0.5329 0.082 Uiso calc R 1
C C20 0.7214(3) 1.1418(3) 0.5705(2) 0.0647(7) Uani d . 1
C C2 0.8976(3) 1.1444(2) 0.0910(2) 0.0655(7) Uani d . 1
H H2A 0.9473 1.0755 0.1228 0.079 Uiso calc R 1
N N2 0.7448(3) 1.1347(2) 0.6709(2) 0.0883(8) Uani d . 1
C C24 0.6286(4) 0.6961(3) 0.0341(3) 0.0823(9) Uani d . 1
H H24A 0.5562 0.7706 0.0218 0.099 Uiso calc R 1
H H24B 0.5978 0.6290 0.0417 0.099 Uiso calc R 1
C C26 0.6551(3) 0.6089(3) 0.2187(3) 0.0798(9) Uani d . 1
H H26A 0.6090 0.5593 0.2096 0.096 Uiso calc R 1
H H26B 0.6073 0.6394 0.3015 0.096 Uiso calc R 1
C C3 0.9713(3) 1.1913(3) -0.0121(3) 0.0756(8) Uani d . 1
H H3A 1.0718 1.1540 -0.0493 0.091 Uiso calc R 1
C C4 0.8970(3) 1.2929(3) -0.0605(3) 0.0726(8) Uani d . 1
H H4A 0.9484 1.3218 -0.1305 0.087 Uiso calc R 1
C C8 0.3672(3) 1.2806(2) 0.3566(3) 0.0710(7) Uani d . 1
H H8A 0.3801 1.2022 0.3939 0.085 Uiso calc R 1
H H8B 0.3024 1.2937 0.3192 0.085 Uiso calc R 1
C C30 0.7497(4) 1.2395(3) 0.7168(3) 0.0939(10) Uani d . 1
H H30A 0.7281 1.2307 0.8009 0.113 Uiso calc R 1
H H30B 0.6741 1.3151 0.7101 0.113 Uiso calc R 1
C C27 0.8098(4) 0.5279(3) 0.1898(3) 0.0949(10) Uani d . 1
H H27A 0.8156 0.4660 0.2470 0.142 Uiso calc R 1
H H27B 0.8585 0.5773 0.1923 0.142 Uiso calc R 1
H H27C 0.8551 0.4883 0.1116 0.142 Uiso calc R 1
C C28 0.7645(4) 1.0192(4) 0.7386(3) 0.1097(12) Uani d . 1
H H28A 0.7429 1.0394 0.8198 0.132 Uiso calc R 1
H H28B 0.6983 0.9848 0.7412 0.132 Uiso calc R 1
C C31 0.8902(4) 1.2535(4) 0.6561(4) 0.1210(14) Uani d . 1
H H31A 0.8822 1.3262 0.6899 0.182 Uiso calc R 1
H H31B 0.9135 1.2617 0.5726 0.182 Uiso calc R 1
H H31C 0.9651 1.1817 0.6668 0.182 Uiso calc R 1
C C25 0.7684(4) 0.6666(3) -0.0731(3) 0.1066(12) Uani d . 1
H H25A 0.7536 0.6651 -0.1433 0.160 Uiso calc R 1
H H25B 0.8374 0.5869 -0.0672 0.160 Uiso calc R 1
H H25C 0.8044 0.7287 -0.0779 0.160 Uiso calc R 1
C C29 0.9134(5) 0.9280(5) 0.6809(4) 0.1498(18) Uani d . 1
H H29A 0.9264 0.8558 0.7262 0.225 Uiso calc R 1
H H29B 0.9787 0.9632 0.6765 0.225 Uiso calc R 1
H H29C 0.9329 0.9051 0.6019 0.225 Uiso calc R 1
C C9 0.2953(4) 1.3869(4) 0.4548(3) 0.1138(13) Uani d . 1
H H9A 0.3551 1.3705 0.4977 0.137 Uiso calc R 1
H H9B 0.2887 1.4649 0.4177 0.137 Uiso calc R 1
C C10 0.1492(5) 1.3971(5) 0.5393(4) 0.1599(19) Uani d . 1
H H10A 0.1025 1.4693 0.5926 0.240 Uiso calc R 1
H H10B 0.1569 1.3245 0.5842 0.240 Uiso calc R 1
H H10C 0.0934 1.4041 0.4959 0.240 Uiso calc R 1

loop_
_atom_site_aniso_label
_atom_site_aniso_U_11
_atom_site_aniso_U_22
_atom_site_aniso_U_33
_atom_site_aniso_U_12
_atom_site_aniso_U_13
_atom_site_aniso_U_23
O2 0.1059(14) 0.0485(10) 0.0647(11) -0.0381(9) -0.0486(10) 0.0116(8)
C23 0.0564(13) 0.0408(13) 0.0578(14) -0.0173(10) -0.0287(11) 0.0015(10)
C12 0.0576(14) 0.0424(13) 0.0595(14) -0.0185(11) -0.0316(12) 0.0030(11)
C17 0.0585(14) 0.0433(13) 0.0580(14) -0.0183(11) -0.0296(12) 0.0018(11)
N1 0.0569(12) 0.0427(11) 0.0613(12) -0.0165(9) -0.0274(10) 0.0039(9)
C16 0.0707(16) 0.0426(13) 0.0670(16) -0.0241(12) -0.0337(13) 0.0046(11)
O1 0.0851(13) 0.0534(11) 0.0837(13) -0.0134(10) -0.0481(11) 0.0118(9)
C15 0.0602(15) 0.0449(14) 0.0747(17) -0.0192(11) -0.0350(13) -0.0037(12)
C18 0.0625(14) 0.0473(14) 0.0555(14) -0.0226(11) -0.0279(12) 0.0016(11)
C14 0.0780(17) 0.0527(15) 0.0790(18) -0.0223(13) -0.0495(15) 0.0024(13)
C11 0.0590(14) 0.0370(12) 0.0604(14) -0.0165(10) -0.0315(12) 0.0043(10)
C19 0.0761(17) 0.0582(15) 0.0586(15) -0.0263(13) -0.0357(13) 0.0066(12)
C1 0.0636(15) 0.0440(13) 0.0592(14) -0.0231(11) -0.0310(12) 0.0007(11)
C7 0.0735(17) 0.0379(13) 0.0632(15) -0.0183(12) -0.0387(13) 0.0011(11)
C13 0.0783(17) 0.0465(14) 0.0753(17) -0.0221(12) -0.0493(15) 0.0105(12)
C22 0.0762(17) 0.0500(15) 0.0777(18) -0.0268(13) -0.0416(15) 0.0045(12)
N3 0.0911(16) 0.0474(12) 0.0889(16) -0.0300(11) -0.0488(13) -0.0014(11)
C6 0.0732(16) 0.0413(13) 0.0548(14) -0.0243(12) -0.0333(13) 0.0019(11)
C5 0.094(2) 0.0524(15) 0.0645(17) -0.0372(15) -0.0399(16) 0.0065(12)
C21 0.0804(18) 0.0606(17) 0.0773(18) -0.0289(14) -0.0416(15) -0.0074(14)
C20 0.0667(16) 0.0704(18) 0.0612(16) -0.0243(13) -0.0314(13) -0.0037(13)
C2 0.0672(17) 0.0530(15) 0.0758(18) -0.0201(13) -0.0316(14) -0.0020(13)
N2 0.124(2) 0.0885(18) 0.0758(16) -0.0421(16) -0.0630(16) 0.0043(14)
C24 0.101(2) 0.0649(18) 0.106(2) -0.0342(16) -0.059(2) -0.0102(16)
C26 0.093(2) 0.0589(18) 0.101(2) -0.0389(16) -0.0416(18) -0.0053(15)
C3 0.0724(18) 0.083(2) 0.0725(19) -0.0376(16) -0.0210(16) -0.0096(16)
C4 0.090(2) 0.0753(19) 0.0616(17) -0.0474(17) -0.0253(16) 0.0025(14)
C8 0.0680(17) 0.0606(16) 0.0827(19) -0.0221(13) -0.0356(15) 0.0125(14)
C30 0.107(2) 0.114(3) 0.078(2) -0.047(2) -0.0444(19) -0.0174(18)
C27 0.104(3) 0.071(2) 0.118(3) -0.0303(18) -0.056(2) -0.0036(18)
C28 0.107(3) 0.160(4) 0.075(2) -0.064(3) -0.035(2) -0.013(2)
C31 0.121(3) 0.152(4) 0.121(3) -0.061(3) -0.065(3) -0.015(3)
C25 0.144(3) 0.107(3) 0.091(3) -0.065(2) -0.050(3) -0.003(2)
C29 0.104(3) 0.213(5) 0.132(4) -0.052(3) -0.060(3) 0.005(3)
C9 0.078(2) 0.163(4) 0.070(2) -0.037(2) -0.0146(18) 0.003(2)
C10 0.111(3) 0.195(5) 0.124(4) -0.031(3) -0.033(3) 0.000(3)

loop_
_atom_type_symbol
_atom_type_description
_atom_type_scat_dispersion_real
_atom_type_scat_dispersion_imag
_atom_type_scat_source
C C 0.0033 0.0016 'International Tables Vol C Tables 4.2.6.8 and 6.1.1.4'
H H 0.0000 0.0000 'International Tables Vol C Tables 4.2.6.8 and 6.1.1.4'
N N 0.0061 0.0033 'International Tables Vol C Tables 4.2.6.8 and 6.1.1.4'
O O 0.0106 0.0060 'International Tables Vol C Tables 4.2.6.8 and 6.1.1.4'

loop_
_geom_angle_atom_site_label_1
_geom_angle_atom_site_label_2
_geom_angle_atom_site_label_3
_geom_angle
_geom_angle_publ_flag
C17 O2 C18 118.45(18) ?
C18 C23 C22 115.6(2) ?
C18 C23 C11 123.18(19) ?
C22 C23 C11 121.2(2) ?
C17 C12 C13 116.2(2) ?
C17 C12 C11 122.7(2) ?
C13 C12 C11 121.2(2) ?
C12 C17 O2 123.11(19) ?
C12 C17 C16 122.1(2) ?
O2 C17 C16 114.7(2) ?
C7 N1 C8 123.7(2) ?
C7 N1 C11 113.66(19) ?
C8 N1 C11 122.12(19) ?
C17 C16 C15 121.4(2) ?
C17 C16 H16A 119.3 ?
C15 C16 H16A 119.3 ?
N3 C15 C16 122.1(2) ?
N3 C15 C14 121.4(2) ?
C16 C15 C14 116.5(2) ?
C19 C18 C23 123.3(2) ?
C19 C18 O2 113.8(2) ?
C23 C18 O2 122.9(2) ?
C13 C14 C15 120.7(2) ?
C13 C14 H14A 119.6 ?
C15 C14 H14A 119.6 ?
N1 C11 C23 112.03(17) y
N1 C11 C1 100.24(17) y
C23 C11 C1 114.03(18) y
N1 C11 C12 110.26(17) y
C23 C11 C12 109.73(18) y
C1 C11 C12 110.24(18) y
C18 C19 C20 120.5(2) ?
C18 C19 H19A 119.7 ?
C20 C19 H19A 119.7 ?
C2 C1 C6 120.7(2) ?
C2 C1 C11 129.0(2) ?
C6 C1 C11 110.2(2) ?
O1 C7 N1 125.2(2) ?
O1 C7 C6 128.1(2) ?
N1 C7 C6 106.7(2) ?
C14 C13 C12 123.1(2) ?
C14 C13 H13A 118.5 ?
C12 C13 H13A 118.5 ?
C21 C22 C23 122.6(2) ?
C21 C22 H22A 118.7 ?
C23 C22 H22A 118.7 ?
C15 N3 C24 120.9(2) ?
C15 N3 C26 121.1(2) ?
C24 N3 C26 117.3(2) ?
C1 C6 C5 121.4(2) ?
C1 C6 C7 108.8(2) ?
C5 C6 C7 129.8(2) ?
C4 C5 C6 117.8(3) ?
C4 C5 H5A 121.1 ?
C6 C5 H5A 121.1 ?
C22 C21 C20 121.0(2) ?
C22 C21 H21A 119.5 ?
C20 C21 H21A 119.5 ?
N2 C20 C21 121.6(2) ?
N2 C20 C19 121.6(3) ?
C21 C20 C19 116.9(2) ?
C1 C2 C3 118.2(3) ?
C1 C2 H2A 120.9 ?
C3 C2 H2A 120.9 ?
C20 N2 C30 121.3(3) ?
C20 N2 C28 121.1(2) ?
C30 N2 C28 117.6(3) ?
N3 C24 C25 114.8(2) ?
N3 C24 H24A 108.6 ?
C25 C24 H24A 108.6 ?
N3 C24 H24B 108.6 ?
C25 C24 H24B 108.6 ?
H24A C24 H24B 107.5 ?
N3 C26 C27 114.2(3) ?
N3 C26 H26A 108.7 ?
C27 C26 H26A 108.7 ?
N3 C26 H26B 108.7 ?
C27 C26 H26B 108.7 ?
H26A C26 H26B 107.6 ?
C2 C3 C4 120.9(3) ?
C2 C3 H3A 119.5 ?
C4 C3 H3A 119.5 ?
C5 C4 C3 121.0(3) ?
C5 C4 H4A 119.5 ?
C3 C4 H4A 119.5 ?
N1 C8 C9 113.4(2) ?
N1 C8 H8A 108.9 ?
C9 C8 H8A 108.9 ?
N1 C8 H8B 108.9 ?
C9 C8 H8B 108.9 ?
H8A C8 H8B 107.7 ?
N2 C30 C31 115.3(3) ?
N2 C30 H30A 108.5 ?
C31 C30 H30A 108.5 ?
N2 C30 H30B 108.5 ?
C31 C30 H30B 108.5 ?
H30A C30 H30B 107.5 ?
C26 C27 H27A 109.5 ?
C26 C27 H27B 109.5 ?
H27A C27 H27B 109.5 ?
C26 C27 H27C 109.5 ?
H27A C27 H27C 109.5 ?
H27B C27 H27C 109.5 ?
C29 C28 N2 109.8(3) ?
C29 C28 H28A 109.7 ?
N2 C28 H28A 109.7 ?
C29 C28 H28B 109.7 ?
N2 C28 H28B 109.7 ?
H28A C28 H28B 108.2 ?
C30 C31 H31A 109.5 ?
C30 C31 H31B 109.5 ?
H31A C31 H31B 109.5 ?
C30 C31 H31C 109.5 ?
H31A C31 H31C 109.5 ?
H31B C31 H31C 109.5 ?
C24 C25 H25A 109.5 ?
C24 C25 H25B 109.5 ?
H25A C25 H25B 109.5 ?
C24 C25 H25C 109.5 ?
H25A C25 H25C 109.5 ?
H25B C25 H25C 109.5 ?
C28 C29 H29A 109.5 ?
C28 C29 H29B 109.5 ?
H29A C29 H29B 109.5 ?
C28 C29 H29C 109.5 ?
H29A C29 H29C 109.5 ?
H29B C29 H29C 109.5 ?
C10 C9 C8 110.9(3) ?
C10 C9 H9A 109.5 ?
C8 C9 H9A 109.5 ?
C10 C9 H9B 109.5 ?
C8 C9 H9B 109.5 ?
H9A C9 H9B 108.0 ?
C9 C10 H10A 109.5 ?
C9 C10 H10B 109.5 ?
H10A C10 H10B 109.5 ?
C9 C10 H10C 109.5 ?
H10A C10 H10C 109.5 ?
H10B C10 H10C 109.5 ?

loop_
_geom_bond_atom_site_label_1
_geom_bond_atom_site_label_2
_geom_bond_distance
_geom_bond_publ_flag
O2 C17 1.377(3) y
O2 C18 1.382(3) y
C23 C18 1.379(3) ?
C23 C22 1.396(3) ?
C23 C11 1.504(3) y
C12 C17 1.375(3) ?
C12 C13 1.389(3) ?
C12 C11 1.525(3) y
C17 C16 1.388(3) ?
N1 C7 1.360(3) ?
N1 C8 1.434(3) ?
N1 C11 1.486(3) y
C16 C15 1.388(3) ?
C16 H16A 0.9300 ?
O1 C7 1.223(3) y
C15 N3 1.382(3) y
C15 C14 1.409(3) ?
C18 C19 1.374(3) ?
C14 C13 1.364(3) ?
C14 H14A 0.9300 ?
C11 C1 1.522(3) y
C19 C20 1.402(3) ?
C19 H19A 0.9300 ?
C1 C2 1.377(3) ?
C1 C6 1.380(3) ?
C7 C6 1.472(3) ?
C13 H13A 0.9300 ?
C22 C21 1.372(3) ?
C22 H22A 0.9300 ?
N3 C24 1.451(4) ?
N3 C26 1.459(4) ?
C6 C5 1.393(3) ?
C5 C4 1.374(4) ?
C5 H5A 0.9300 ?
C21 C20 1.398(4) ?
C21 H21A 0.9300 ?
C20 N2 1.368(3) y
C2 C3 1.389(4) ?
C2 H2A 0.9300 ?
N2 C30 1.462(4) ?
N2 C28 1.503(5) ?
C24 C25 1.490(4) ?
C24 H24A 0.9700 ?
C24 H24B 0.9700 ?
C26 C27 1.490(4) ?
C26 H26A 0.9700 ?
C26 H26B 0.9700 ?
C3 C4 1.387(4) ?
C3 H3A 0.9300 ?
C4 H4A 0.9300 ?
C8 C9 1.561(5) ?
C8 H8A 0.9700 ?
C8 H8B 0.9700 ?
C30 C31 1.492(5) ?
C30 H30A 0.9700 ?
C30 H30B 0.9700 ?
C27 H27A 0.9600 ?
C27 H27B 0.9600 ?
C27 H27C 0.9600 ?
C28 C29 1.461(5) ?
C28 H28A 0.9700 ?
C28 H28B 0.9700 ?
C31 H31A 0.9600 ?
C31 H31B 0.9600 ?
C31 H31C 0.9600 ?
C25 H25A 0.9600 ?
C25 H25B 0.9600 ?
C25 H25C 0.9600 ?
C29 H29A 0.9600 ?
C29 H29B 0.9600 ?
C29 H29C 0.9600 ?
C9 C10 1.476(5) ?
C9 H9A 0.9700 ?
C9 H9B 0.9700 ?
C10 H10A 0.9600 ?
C10 H10B 0.9600 ?
C10 H10C 0.9600 ?

loop_
_geom_torsion_atom_site_label_1
_geom_torsion_atom_site_label_2
_geom_torsion_atom_site_label_3
_geom_torsion_atom_site_label_4
_geom_torsion
C13 C12 C17 O2 179.4(2)
C11 C12 C17 O2 -0.8(4)
C13 C12 C17 C16 0.4(3)
C11 C12 C17 C16 -179.8(2)
C18 O2 C17 C12 -0.2(3)
C18 O2 C17 C16 178.9(2)
C12 C17 C16 C15 -0.7(4)
O2 C17 C16 C15 -179.8(2)
C17 C16 C15 N3 -178.0(2)
C17 C16 C15 C14 1.1(4)
C22 C23 C18 C19 -1.1(4)
C11 C23 C18 C19 179.1(2)
C22 C23 C18 O2 179.9(2)
C11 C23 C18 O2 0.0(4)
C17 O2 C18 C19 -178.6(2)
C17 O2 C18 C23 0.5(3)
N3 C15 C14 C13 178.0(2)
C16 C15 C14 C13 -1.1(4)
C7 N1 C11 C23 126.9(2)
C8 N1 C11 C23 -60.9(3)
C7 N1 C11 C1 5.6(2)
C8 N1 C11 C1 177.8(2)
C7 N1 C11 C12 -110.6(2)
C8 N1 C11 C12 61.6(3)
C18 C23 C11 N1 122.0(2)
C22 C23 C11 N1 -57.9(3)
C18 C23 C11 C1 -125.1(2)
C22 C23 C11 C1 55.1(3)
C18 C23 C11 C12 -0.8(3)
C22 C23 C11 C12 179.3(2)
C17 C12 C11 N1 -122.7(2)
C13 C12 C11 N1 57.2(3)
C17 C12 C11 C23 1.2(3)
C13 C12 C11 C23 -179.0(2)
C17 C12 C11 C1 127.6(2)
C13 C12 C11 C1 -52.6(3)
C23 C18 C19 C20 1.5(4)
O2 C18 C19 C20 -179.4(2)
N1 C11 C1 C2 176.6(2)
C23 C11 C1 C2 56.7(3)
C12 C11 C1 C2 -67.2(3)
N1 C11 C1 C6 -5.8(2)
C23 C11 C1 C6 -125.7(2)
C12 C11 C1 C6 110.4(2)
C8 N1 C7 O1 4.7(4)
C11 N1 C7 O1 176.7(2)
C8 N1 C7 C6 -175.5(2)
C11 N1 C7 C6 -3.4(2)
C15 C14 C13 C12 0.9(4)
C17 C12 C13 C14 -0.5(4)
C11 C12 C13 C14 179.7(2)
C18 C23 C22 C21 0.5(4)
C11 C23 C22 C21 -179.7(2)
C16 C15 N3 C24 -172.4(2)
C14 C15 N3 C24 8.6(4)
C16 C15 N3 C26 -2.0(4)
C14 C15 N3 C26 178.9(2)
C2 C1 C6 C5 2.7(3)
C11 C1 C6 C5 -175.1(2)
C2 C1 C6 C7 -177.88(19)
C11 C1 C6 C7 4.3(2)
O1 C7 C6 C1 179.2(2)
N1 C7 C6 C1 -0.6(2)
O1 C7 C6 C5 -1.5(4)
N1 C7 C6 C5 178.7(2)
C1 C6 C5 C4 -2.4(3)
C7 C6 C5 C4 178.3(2)
C23 C22 C21 C20 -0.2(4)
C22 C21 C20 N2 -179.2(2)
C22 C21 C20 C19 0.5(4)
C18 C19 C20 N2 178.6(2)
C18 C19 C20 C21 -1.1(4)
C6 C1 C2 C3 -1.0(3)
C11 C1 C2 C3 176.5(2)
C21 C20 N2 C30 0.5(4)
C19 C20 N2 C30 -179.2(3)
C21 C20 N2 C28 179.7(3)
C19 C20 N2 C28 0.0(4)
C15 N3 C24 C25 74.5(3)
C26 N3 C24 C25 -96.2(3)
C15 N3 C26 C27 -82.3(3)
C24 N3 C26 C27 88.4(3)
C1 C2 C3 C4 -1.0(4)
C6 C5 C4 C3 0.4(4)
C2 C3 C4 C5 1.3(4)
C7 N1 C8 C9 -77.3(3)
C11 N1 C8 C9 111.3(3)
C20 N2 C30 C31 -81.0(4)
C28 N2 C30 C31 99.8(4)
C20 N2 C28 C29 81.2(4)
C30 N2 C28 C29 -99.6(3)
N1 C8 C9 C10 175.2(3)

loop_
_cod_related_entry_id
_cod_related_entry_database
_cod_related_entry_code
1 ChemSpider 21123540
